data_9012868
loop_
_publ_author_name
'Hoffmann, C.'
'Armbruster, T.'

_publ_section_title
;Crystal structure of a (001) twinned sussexite Mn2B2O4(OH)2 from the Kalahari
 Manganese Field South Africa Locality: Nchwaning II Mine, Kalahari Manganese
 Field, South Africa
;
_journal_name_full 'Schweizerische Mineralogische und Petrographische Mitteilungen'
_journal_page_first 123
_journal_page_last 133
_journal_volume 75
_journal_year 1995
_chemical_compound_source 'Nchwaning II Mine, Kalahari Manganese Field, South Africa'
_chemical_formula_sum 'B H Mg0.094 Mn0.906 O3'
_chemical_name_mineral Sussexite
_space_group_IT_number 14
_symmetry_space_group_name_Hall '-P 2ybc'
_symmetry_space_group_name_H-M 'P 1 21/c 1'
_cell_angle_alpha 90
_cell_angle_beta 94.75
_cell_angle_gamma 90
_cell_length_a 3.287
_cell_length_b 10.718
_cell_length_c 12.866
_cell_formula_units_Z 8
_cell_volume 451.713
_database_code_amcsd 0015408
_exptl_crystal_density_diffrn 3.290
_cod_original_formula_sum '(Mn.906 Mg.094) B O3 H'
_cod_database_code 9012868

loop_
_space_group_symop_operation_xyz
x,y,z
x,1/2-y,1/2+z
-x,1/2+y,1/2-z
-x,-y,-z

loop_
_atom_site_aniso_label
_atom_site_aniso_U_11
_atom_site_aniso_U_22
_atom_site_aniso_U_33
_atom_site_aniso_U_12
_atom_site_aniso_U_13
_atom_site_aniso_U_23
MnM1 0.00840 0.00810 0.00950 0.00020 0.00130 -0.00050
MgM1 0.00840 0.00810 0.00950 0.00020 0.00130 -0.00050
Mn2 0.00920 0.01190 0.00850 -0.00060 0.00150 0.00030
Mg2 0.00920 0.01190 0.00850 -0.00060 0.00150 0.00030
B1 0.00830 0.00670 0.00640 0.00250 0.00150 -0.00160
B2 0.01160 0.02280 0.01170 0.00120 0.00500 0.00110
O1 0.01520 0.01150 0.01230 -0.00200 0.00150 -0.00010
O2 0.01540 0.01220 0.01460 0.00190 0.00350 0.00140
O3 0.02740 0.01400 0.01120 -0.00330 0.00320 -0.00050
O4 0.02580 0.01540 0.01000 0.00390 -0.00060 -0.00370
O5 0.01520 0.01420 0.01240 0.00210 0.00190 0.00130
O6 0.01490 0.01270 0.01140 -0.00260 0.00080 0.00240

loop_
_atom_site_label
_atom_site_fract_x
_atom_site_fract_y
_atom_site_fract_z
_atom_site_occupancy
_atom_site_U_iso_or_equiv
MnM1 0.22960 0.13888 0.50637 0.92100 0.00870
MgM1 0.22960 0.13888 0.50637 0.07900 0.00870
Mn2 0.71540 0.41978 0.41041 0.89100 0.00980
Mg2 0.71540 0.41978 0.41041 0.10900 0.00980
B1 0.75480 0.16720 0.14100 1.00000 0.00710
B2 0.62630 0.04760 0.30730 1.00000 0.01510
O1 0.77290 0.06450 0.07800 1.00000 0.01300
O2 0.76080 0.28730 0.10440 1.00000 0.01400
O3 0.71860 0.15220 0.24850 1.00000 0.01740
O4 0.60260 0.45230 0.24290 1.00000 0.01720
O5 0.72360 0.04380 0.41290 1.00000 0.01390
O6 0.20990 0.29320 0.40350 1.00000 0.01300
H4 0.33000 0.61560 0.80250 1.00000 0.05000
H6 0.81500 0.75370 0.16440 1.00000 0.05000

loop_
_cod_related_entry_id
_cod_related_entry_database
_cod_related_entry_code
1 AMCSD 0015408
